data_7220675
loop_
_publ_author_name
'Fan, Liming'
'Fan, Weiliu'
'Li, Bin'
'Liu, Xinzheng'
'Zhao, Xian'
'Zhang, Xiutang'

_publ_section_title
;
 Structural diversity of five coordination polymers based on
 2,6-bis(3,5-dicarboxyphenyl)pyridine ligand: solvothermal syntheses,
 structural characterizations, and magnetic properties
;
_journal_issue 25
_journal_name_full CrystEngComm
_journal_page_first 4669
_journal_paper_doi 10.1039/C5CE00522A
_journal_volume 17
_journal_year 2015
_chemical_formula_moiety 'C33 H21 Fe2 N5 O9, 0.5(H4O2)'
_chemical_formula_sum 'C33 H23 Fe2 N5 O10'
_chemical_formula_weight 761.25
_chemical_name_systematic
;
 ?
;
_space_group_crystal_system triclinic
_space_group_IT_number 2
_space_group_name_Hall '-P 1'
_space_group_name_H-M_alt 'P -1'
_symmetry_space_group_name_Hall '-P 1'
_symmetry_space_group_name_H-M 'P -1'
_atom_sites_solution_hydrogens mixed
_audit_creation_date 2015-04-12
_audit_creation_method
;
Olex2 1.2
(compiled 2015.01.26 svn.r3150 for OlexSys, GUI svn.r4998)
;
_audit_update_record
;
2015-05-12 deposited with the CCDC.
2015-05-15 downloaded from the CCDC.
;
_cell_angle_alpha 107.3660(10)
_cell_angle_beta 95.2210(10)
_cell_angle_gamma 99.9140(10)
_cell_formula_units_Z 2
_cell_length_a 9.6476(6)
_cell_length_b 10.2117(7)
_cell_length_c 16.4488(11)
_cell_measurement_reflns_used 5458
_cell_measurement_temperature 296(2)
_cell_measurement_theta_max 28.29
_cell_measurement_theta_min 2.63
_cell_volume 1505.97(17)
_computing_cell_refinement 'Bruker SMART'
_computing_data_collection 'Bruker SMART'
_computing_data_reduction 'Bruker SAINT'
_computing_molecular_graphics 'Olex2 (Dolomanov et al., 2009)'
_computing_publication_material 'Olex2 (Dolomanov et al., 2009)'
_computing_structure_refinement 'ShelXL (Sheldrick, 2008)'
_computing_structure_solution 'Bruker SHELXTL'
_diffrn_ambient_temperature 296.15
_diffrn_measured_fraction_theta_full 0.968
_diffrn_measured_fraction_theta_max 0.994
_diffrn_measurement_device_type 'CCD area detector'
_diffrn_measurement_method 'phi and omega scans'
_diffrn_radiation_monochromator graphite
_diffrn_radiation_type MoK\a
_diffrn_radiation_wavelength 0.71073
_diffrn_reflns_av_R_equivalents 0.0165
_diffrn_reflns_av_unetI/netI 0.0305
_diffrn_reflns_laue_measured_fraction_full 0.968
_diffrn_reflns_laue_measured_fraction_max 0.994
_diffrn_reflns_limit_h_max 11
_diffrn_reflns_limit_h_min -11
_diffrn_reflns_limit_k_max 12
_diffrn_reflns_limit_k_min -10
_diffrn_reflns_limit_l_max 11
_diffrn_reflns_limit_l_min -19
_diffrn_reflns_number 7723
_diffrn_reflns_point_group_measured_fraction_full 0.968
_diffrn_reflns_point_group_measured_fraction_max 0.994
_diffrn_reflns_theta_full 25.242
_diffrn_reflns_theta_max 24.999
_diffrn_reflns_theta_min 2.120
_exptl_absorpt_coefficient_mu 1.035
_exptl_absorpt_correction_T_max 0.7457
_exptl_absorpt_correction_T_min 0.6996
_exptl_absorpt_correction_type none
_exptl_absorpt_process_details
;
SADABS-2008/1 (Bruker,2008) was used for absorption correction.
wR2(int) was 0.0355 before and 0.0272 after correction.
The Ratio of minimum to maximum transmission is 0.9382.
The \l/2 correction factor is 0.0015.
;
_exptl_crystal_colour red
_exptl_crystal_density_diffrn 1.674
_exptl_crystal_density_meas 0
_exptl_crystal_F_000 772
_exptl_crystal_size_max 0.45
_exptl_crystal_size_mid 0.33
_exptl_crystal_size_min 0.28
_refine_diff_density_max 0.760
_refine_diff_density_min -0.476
_refine_diff_density_rms 0.067
_refine_ls_extinction_method none
_refine_ls_goodness_of_fit_ref 1.043
_refine_ls_hydrogen_treatment constr
_refine_ls_matrix_type full
_refine_ls_number_parameters 450
_refine_ls_number_reflns 5270
_refine_ls_number_restraints 0
_refine_ls_restrained_S_all 1.043
_refine_ls_R_factor_all 0.0370
_refine_ls_R_factor_gt 0.0331
_refine_ls_shift/su_max 0.001
_refine_ls_shift/su_mean 0.000
_refine_ls_structure_factor_coef Fsqd
_refine_ls_weighting_details 'w=1/[\s^2^(Fo^2^)+(0.0518P)^2^+1.2718P] where P=(Fo^2^+2Fc^2^)/3'
_refine_ls_weighting_scheme calc
_refine_ls_wR_factor_gt 0.0931
_refine_ls_wR_factor_ref 0.0959
_reflns_Friedel_coverage 0.000
_reflns_number_gt 4718
_reflns_number_total 5270
_reflns_threshold_expression 'I > 2\s(I)'
_cod_data_source_file c5ce00522a2.cif
_cod_data_source_block z
_cod_depositor_comments 'Adding full bibliography for 7220675--7220679.cif.'
_cod_database_code 7220675
_shelxl_version_number 2013-4
_shelx_space_group_comment
;
The symmetry employed for this shelxl refinement is uniquely defined
by the following loop, which should always be used as a source of
symmetry information in preference to the above space-group names.
They are only intended as comments.
;
_shelx_estimated_absorpt_t_max 0.760
_shelx_estimated_absorpt_t_min 0.653
_olex2_refinement_description
;
1. Fixed Uiso
 At 1.2 times of:
  All C(H) groups, All O(H,H) groups
2. Others
 Fixed Sof: O2W(0.5) O2WA(0.5)
3.a Riding coordinates:
 O1W(H1WA,H1WB)
3.b Aromatic/amide H refined with riding coordinates:
 C3(H3), C6(H6), C8(H8), C10(H10), C11(H11), C12(H12), C16(H16), C18(H18),
 C20(H20), C23(H23), C24(H24), C25(H25), C27(H27), C28(H28), C29(H29), C30(H30),
  C31(H31), C33(H33), C34(H34)
;
_olex2_submission_special_instructions 'No special instructions were received'

loop_
_space_group_symop_operation_xyz
'x, y, z'
'-x, -y, -z'

loop_
_atom_site_label
_atom_site_type_symbol
_atom_site_fract_x
_atom_site_fract_y
_atom_site_fract_z
_atom_site_U_iso_or_equiv
_atom_site_adp_type
_atom_site_occupancy
_atom_site_site_symmetry_order
_atom_site_calc_flag
_atom_site_refinement_flags_posn
_atom_site_refinement_flags_occupancy
C1 C 0.8732(2) 0.7596(2) 0.74848(15) 0.0233(5) Uani 1 1 d . .
C2 C 0.9899(2) 0.6789(2) 0.73849(14) 0.0210(5) Uani 1 1 d . .
C3 C 1.1294(2) 0.7507(2) 0.77022(15) 0.0213(5) Uani 1 1 d . .
H3 H 1.1499 0.8481 0.7924 0.026 Uiso 1 1 calc R .
C4 C 1.2385(2) 0.6779(2) 0.76910(15) 0.0209(5) Uani 1 1 d . .
C5 C 1.3898(2) 0.7546(3) 0.80114(16) 0.0255(5) Uani 1 1 d . .
C6 C 1.2065(2) 0.5314(2) 0.73713(15) 0.0227(5) Uani 1 1 d . .
H6 H 1.2795 0.4825 0.7367 0.027 Uiso 1 1 calc R .
C7 C 1.0668(2) 0.4576(2) 0.70591(15) 0.0222(5) Uani 1 1 d . .
C8 C 0.9587(2) 0.5326(2) 0.70597(15) 0.0231(5) Uani 1 1 d . .
H8 H 0.8653 0.4847 0.6842 0.028 Uiso 1 1 calc R .
C9 C 1.0327(2) 0.3013(2) 0.67452(15) 0.0219(5) Uani 1 1 d . .
C10 C 1.1125(3) 0.2241(3) 0.70879(16) 0.0266(5) Uani 1 1 d . .
H10 H 1.1908 0.2688 0.7514 0.032 Uiso 1 1 calc R .
C11 C 1.0734(3) 0.0797(3) 0.67831(17) 0.0306(6) Uani 1 1 d . .
H11 H 1.1246 0.0256 0.7005 0.037 Uiso 1 1 calc R .
C12 C 0.9575(3) 0.0164(3) 0.61462(17) 0.0293(5) Uani 1 1 d . .
H12 H 0.9292 -0.0808 0.5938 0.035 Uiso 1 1 calc R .
C13 C 0.8834(2) 0.0992(2) 0.58177(15) 0.0213(5) Uani 1 1 d . .
C15 C 0.7612(2) 0.0374(2) 0.50972(15) 0.0216(5) Uani 1 1 d . .
C16 C 0.6933(2) 0.1236(2) 0.47508(15) 0.0223(5) Uani 1 1 d . .
H16 H 0.7241 0.2205 0.4975 0.027 Uiso 1 1 calc R .
C17 C 0.5805(2) 0.0664(2) 0.40764(15) 0.0225(5) Uani 1 1 d . .
C18 C 0.5334(3) -0.0789(2) 0.37419(15) 0.0244(5) Uani 1 1 d . .
H18 H 0.4580 -0.1177 0.3290 0.029 Uiso 1 1 calc R .
C19 C 0.5992(3) -0.1660(2) 0.40827(15) 0.0234(5) Uani 1 1 d . .
C20 C 0.7121(2) -0.1073(2) 0.47579(15) 0.0237(5) Uani 1 1 d . .
H20 H 0.7556 -0.1657 0.4987 0.028 Uiso 1 1 calc R .
C21 C 0.5479(3) -0.3224(2) 0.37504(16) 0.0295(6) Uani 1 1 d . .
C22 C 0.5064(2) 0.1573(2) 0.36893(15) 0.0228(5) Uani 1 1 d . .
C23 C 0.8021(3) 0.7248(3) 0.91944(17) 0.0318(6) Uani 1 1 d . .
H23 H 0.7893 0.6519 0.8677 0.038 Uiso 1 1 calc R .
C24 C 0.7921(4) 0.9149(4) 1.0135(2) 0.0575(10) Uani 1 1 d . .
H24 H 0.7704 1.0015 1.0397 0.069 Uiso 1 1 calc R .
C25 C 0.8696(4) 0.8489(4) 1.0540(2) 0.0602(10) Uani 1 1 d . .
H25 H 0.9103 0.8802 1.1117 0.072 Uiso 1 1 calc R .
C26 C 0.9433(3) 0.6138(3) 0.99903(16) 0.0291(5) Uani 1 1 d . .
C27 C 0.9119(3) 0.5487(3) 1.05951(17) 0.0339(6) Uani 1 1 d . .
H27 H 0.8531 0.5817 1.0993 0.041 Uiso 1 1 calc R .
C28 C 0.9691(3) 0.4335(3) 1.06011(17) 0.0350(6) Uani 1 1 d . .
H28 H 0.9486 0.3882 1.1003 0.042 Uiso 1 1 calc R .
C29 C 0.7185(3) 1.3015(3) 0.84436(17) 0.0316(6) Uani 1 1 d . .
H29 H 0.7417 1.3772 0.8242 0.038 Uiso 1 1 calc R .
C30 C 0.7613(3) 1.1793(3) 0.81895(17) 0.0303(6) Uani 1 1 d . .
H30 H 0.8208 1.1562 0.7778 0.036 Uiso 1 1 calc R .
C31 C 0.6273(3) 1.1646(3) 0.91457(17) 0.0316(6) Uani 1 1 d . .
H31 H 0.5757 1.1312 0.9520 0.038 Uiso 1 1 calc R .
C32 C 0.5648(3) 1.3978(2) 0.95364(17) 0.0279(5) Uani 1 1 d . .
C33 C 0.5151(3) 1.4877(3) 0.91480(17) 0.0325(6) Uani 1 1 d . .
H33 H 0.5250 1.4792 0.8578 0.039 Uiso 1 1 calc R .
C34 C 0.5491(3) 1.4103(3) 1.03835(17) 0.0334(6) Uani 1 1 d . .
H34 H 0.5822 1.3493 1.0637 0.040 Uiso 1 1 calc R .
Fe1 Fe 0.66423(3) 0.87299(3) 0.81218(2) 0.02019(11) Uani 1 1 d . .
Fe2 Fe 0.55310(4) 0.58221(3) 0.65468(2) 0.02509(11) Uani 1 1 d . .
N1 N 0.7496(2) 0.8371(2) 0.92844(14) 0.0295(5) Uani 1 1 d . .
N2 N 0.8764(2) 0.7259(2) 0.99262(14) 0.0316(5) Uani 1 1 d . .
N3 N 0.6332(2) 1.2929(2) 0.90624(14) 0.0280(5) Uani 1 1 d . .
N4 N 0.7035(2) 1.0932(2) 0.86316(14) 0.0279(5) Uani 1 1 d . .
N5 N 0.9210(2) 0.24049(19) 0.61152(13) 0.0234(4) Uani 1 1 d . .
O1 O 0.74473(16) 0.68887(18) 0.73344(11) 0.0277(4) Uani 1 1 d . .
O2 O 0.89901(19) 0.88899(18) 0.77888(12) 0.0334(4) Uani 1 1 d . .
O3 O 1.4183(2) 0.8766(2) 0.85031(16) 0.0496(6) Uani 1 1 d . .
O4 O 1.48816(17) 0.68961(19) 0.77694(11) 0.0280(4) Uani 1 1 d . .
O5 O 0.5425(2) 0.28962(17) 0.40167(11) 0.0308(4) Uani 1 1 d . .
O6 O 0.4122(2) 0.09632(18) 0.30521(12) 0.0383(5) Uani 1 1 d . .
O7 O 0.4448(3) -0.37878(19) 0.31596(14) 0.0504(6) Uani 1 1 d . .
O8 O 0.6106(2) -0.39757(17) 0.40851(12) 0.0340(4) Uani 1 1 d . .
O1W O 0.6706(2) 0.5108(3) 0.55258(14) 0.0574(6) Uani 1 1 d . .
H1WA H 0.7228 0.5943 0.5598 0.069 Uiso 1 1 d R .
H1WB H 0.6265 0.4358 0.5103 0.069 Uiso 1 1 d R .
O2W O 0.8969(12) 0.6337(11) 0.5114(7) 0.136(3) Uiso 0.5 1 d . P
O2WA O 0.9888(14) 0.6245(12) 0.5275(8) 0.153(4) Uiso 0.5 1 d . P

loop_
_atom_site_aniso_label
_atom_site_aniso_U_11
_atom_site_aniso_U_22
_atom_site_aniso_U_33
_atom_site_aniso_U_23
_atom_site_aniso_U_13
_atom_site_aniso_U_12
C1 0.0202(12) 0.0286(13) 0.0219(11) 0.0074(10) 0.0048(9) 0.0073(10)
C2 0.0195(11) 0.0216(12) 0.0220(11) 0.0063(9) 0.0033(9) 0.0053(9)
C3 0.0195(11) 0.0169(11) 0.0263(12) 0.0058(9) 0.0038(9) 0.0022(9)
C4 0.0166(11) 0.0211(11) 0.0238(11) 0.0058(9) 0.0031(9) 0.0030(9)
C5 0.0177(11) 0.0281(13) 0.0318(13) 0.0134(11) 0.0006(10) 0.0029(10)
C6 0.0176(11) 0.0235(12) 0.0275(12) 0.0065(10) 0.0051(9) 0.0076(9)
C7 0.0217(11) 0.0193(11) 0.0225(11) 0.0023(9) 0.0029(9) 0.0039(9)
C8 0.0166(11) 0.0225(12) 0.0264(12) 0.0045(10) 0.0005(9) 0.0016(9)
C9 0.0192(11) 0.0190(11) 0.0258(12) 0.0043(9) 0.0040(9) 0.0046(9)
C10 0.0232(12) 0.0261(13) 0.0275(12) 0.0064(10) -0.0018(10) 0.0039(10)
C11 0.0333(14) 0.0258(13) 0.0352(14) 0.0127(11) -0.0008(11) 0.0109(11)
C12 0.0353(14) 0.0169(12) 0.0329(13) 0.0065(10) -0.0013(11) 0.0041(10)
C13 0.0229(11) 0.0175(11) 0.0224(11) 0.0051(9) 0.0038(9) 0.0034(9)
C15 0.0219(11) 0.0177(11) 0.0232(12) 0.0042(9) 0.0026(9) 0.0032(9)
C16 0.0255(12) 0.0137(11) 0.0249(12) 0.0034(9) 0.0015(10) 0.0031(9)
C17 0.0266(12) 0.0168(11) 0.0242(12) 0.0062(9) 0.0026(10) 0.0058(9)
C18 0.0264(12) 0.0183(11) 0.0243(12) 0.0044(9) -0.0030(10) 0.0019(9)
C19 0.0303(13) 0.0139(11) 0.0236(12) 0.0038(9) 0.0020(10) 0.0029(9)
C20 0.0259(12) 0.0183(11) 0.0273(12) 0.0080(10) 0.0015(10) 0.0055(9)
C21 0.0394(14) 0.0172(12) 0.0274(13) 0.0042(10) -0.0012(11) 0.0026(11)
C22 0.0267(12) 0.0173(11) 0.0243(12) 0.0064(9) 0.0021(10) 0.0055(9)
C23 0.0418(15) 0.0274(13) 0.0267(13) 0.0088(11) 0.0008(11) 0.0107(11)
C24 0.089(3) 0.0451(19) 0.0338(16) -0.0034(14) -0.0089(16) 0.0412(18)
C25 0.095(3) 0.053(2) 0.0282(16) -0.0023(14) -0.0122(16) 0.041(2)
C26 0.0331(13) 0.0289(13) 0.0264(13) 0.0097(11) -0.0004(10) 0.0101(11)
C27 0.0387(15) 0.0420(15) 0.0267(13) 0.0135(12) 0.0082(11) 0.0172(12)
C28 0.0422(15) 0.0405(15) 0.0312(14) 0.0211(12) 0.0071(12) 0.0140(13)
C29 0.0372(14) 0.0230(13) 0.0352(14) 0.0090(11) 0.0108(12) 0.0056(11)
C30 0.0288(13) 0.0250(13) 0.0327(14) 0.0020(11) 0.0099(11) 0.0038(10)
C31 0.0421(15) 0.0195(12) 0.0363(14) 0.0088(11) 0.0138(12) 0.0110(11)
C32 0.0322(13) 0.0178(12) 0.0336(14) 0.0053(10) 0.0079(11) 0.0085(10)
C33 0.0450(15) 0.0298(14) 0.0280(13) 0.0105(11) 0.0117(12) 0.0164(12)
C34 0.0461(16) 0.0284(13) 0.0344(14) 0.0151(11) 0.0100(12) 0.0199(12)
Fe1 0.01885(18) 0.01408(18) 0.02419(19) 0.00176(13) -0.00181(13) 0.00484(13)
Fe2 0.0292(2) 0.01576(18) 0.0258(2) 0.00263(14) -0.00496(15) 0.00488(14)
N1 0.0323(11) 0.0270(11) 0.0296(11) 0.0092(9) 0.0011(9) 0.0090(9)
N2 0.0400(13) 0.0319(12) 0.0255(11) 0.0102(9) 0.0006(9) 0.0146(10)
N3 0.0346(11) 0.0193(10) 0.0316(11) 0.0058(9) 0.0092(9) 0.0115(9)
N4 0.0307(11) 0.0190(10) 0.0317(11) 0.0032(9) 0.0048(9) 0.0079(8)
N5 0.0217(10) 0.0166(10) 0.0280(10) 0.0034(8) -0.0012(8) 0.0031(8)
O1 0.0149(8) 0.0325(9) 0.0314(9) 0.0047(7) 0.0000(7) 0.0050(7)
O2 0.0317(10) 0.0225(9) 0.0441(11) 0.0051(8) 0.0053(8) 0.0110(7)
O3 0.0282(10) 0.0262(11) 0.0747(15) -0.0038(10) -0.0104(10) -0.0012(8)
O4 0.0169(8) 0.0373(10) 0.0296(9) 0.0102(8) 0.0034(7) 0.0065(7)
O5 0.0417(10) 0.0166(8) 0.0306(9) 0.0043(7) -0.0072(8) 0.0092(7)
O6 0.0434(11) 0.0244(9) 0.0404(11) 0.0119(8) -0.0177(9) -0.0009(8)
O7 0.0685(15) 0.0184(9) 0.0487(12) 0.0058(9) -0.0282(11) -0.0040(9)
O8 0.0472(11) 0.0161(8) 0.0361(10) 0.0069(7) -0.0024(8) 0.0066(8)
O1W 0.0545(14) 0.0665(15) 0.0348(12) -0.0100(11) -0.0023(10) 0.0211(12)

loop_
_atom_type_symbol
_atom_type_description
_atom_type_scat_dispersion_real
_atom_type_scat_dispersion_imag
_atom_type_scat_source
C C 0.0033 0.0016 'International Tables Vol C Tables 4.2.6.8 and 6.1.1.4'
H H 0.0000 0.0000 'International Tables Vol C Tables 4.2.6.8 and 6.1.1.4'
Fe Fe 0.3463 0.8444 'International Tables Vol C Tables 4.2.6.8 and 6.1.1.4'
N N 0.0061 0.0033 'International Tables Vol C Tables 4.2.6.8 and 6.1.1.4'
O O 0.0106 0.0060 'International Tables Vol C Tables 4.2.6.8 and 6.1.1.4'

loop_
_geom_angle_atom_site_label_1
_geom_angle_atom_site_label_2
_geom_angle_atom_site_label_3
_geom_angle
_geom_angle_site_symmetry_1
_geom_angle_site_symmetry_3
O1 C1 C2 117.4(2) . .
O2 C1 C2 121.7(2) . .
O2 C1 O1 120.5(2) . .
C3 C2 C1 118.9(2) . .
C3 C2 C8 119.9(2) . .
C8 C2 C1 120.9(2) . .
C2 C3 H3 119.8 . .
C2 C3 C4 120.4(2) . .
C4 C3 H3 119.8 . .
C3 C4 C5 120.8(2) . .
C3 C4 C6 119.5(2) . .
C6 C4 C5 119.7(2) . .
O3 C5 C4 120.8(2) . .
O3 C5 O4 121.1(2) . .
O4 C5 C4 118.1(2) . .
C4 C6 H6 119.6 . .
C7 C6 C4 120.9(2) . .
C7 C6 H6 119.6 . .
C6 C7 C8 118.9(2) . .
C6 C7 C9 120.7(2) . .
C8 C7 C9 120.4(2) . .
C2 C8 H8 119.8 . .
C7 C8 C2 120.5(2) . .
C7 C8 H8 119.8 . .
C10 C9 C7 121.5(2) . .
N5 C9 C7 116.1(2) . .
N5 C9 C10 122.4(2) . .
C9 C10 H10 120.7 . .
C11 C10 C9 118.6(2) . .
C11 C10 H10 120.7 . .
C10 C11 H11 120.3 . .
C12 C11 C10 119.3(2) . .
C12 C11 H11 120.3 . .
C11 C12 H12 120.3 . .
C11 C12 C13 119.4(2) . .
C13 C12 H12 120.3 . .
C12 C13 C15 122.2(2) . .
N5 C13 C12 121.6(2) . .
N5 C13 C15 116.2(2) . .
C16 C15 C13 120.8(2) . .
C20 C15 C13 120.7(2) . .
C20 C15 C16 118.5(2) . .
C15 C16 H16 119.5 . .
C17 C16 C15 120.9(2) . .
C17 C16 H16 119.5 . .
C16 C17 C18 119.7(2) . .
C16 C17 C22 121.8(2) . .
C18 C17 C22 118.5(2) . .
C17 C18 H18 119.9 . .
C19 C18 C17 120.1(2) . .
C19 C18 H18 119.9 . .
C18 C19 C20 119.6(2) . .
C18 C19 C21 121.0(2) . .
C20 C19 C21 119.3(2) . .
C15 C20 H20 119.4 . .
C19 C20 C15 121.2(2) . .
C19 C20 H20 119.4 . .
O7 C21 C19 121.2(2) . .
O7 C21 O8 119.9(2) . .
O8 C21 C19 118.8(2) . .
O5 C22 C17 119.3(2) . .
O6 C22 C17 117.1(2) . .
O6 C22 O5 123.5(2) . .
N1 C23 H23 123.6 . .
N1 C23 N2 112.9(2) . .
N2 C23 H23 123.6 . .
C25 C24 H24 124.6 . .
C25 C24 N1 110.8(3) . .
N1 C24 H24 124.6 . .
C24 C25 H25 127.1 . .
C24 C25 N2 105.8(3) . .
N2 C25 H25 127.1 . .
C27 C26 C28 121.1(2) . 2_767
C27 C26 N2 120.1(2) . .
C28 C26 N2 118.7(2) 2_767 .
C26 C27 H27 120.5 . .
C26 C27 C28 119.0(3) . .
C28 C27 H27 120.5 . .
C26 C28 C27 119.8(2) 2_767 .
C26 C28 H28 120.1 2_767 .
C27 C28 H28 120.1 . .
C30 C29 H29 126.7 . .
C30 C29 N3 106.6(2) . .
N3 C29 H29 126.7 . .
C29 C30 H30 125.2 . .
C29 C30 N4 109.5(2) . .
N4 C30 H30 125.2 . .
N3 C31 H31 124.4 . .
N4 C31 H31 124.4 . .
N4 C31 N3 111.3(2) . .
C33 C32 N3 119.7(2) . .
C34 C32 C33 120.3(2) . .
C34 C32 N3 120.0(2) . .
C32 C33 H33 120.4 . .
C34 C33 C32 119.1(2) 2_687 .
C34 C33 H33 120.4 2_687 .
C32 C34 H34 119.7 . .
C33 C34 C32 120.6(2) 2_687 .
C33 C34 H34 119.7 2_687 .
N1 Fe1 O1 89.29(7) . .
N1 Fe1 O2 85.86(8) . .
N1 Fe1 O4 93.83(7) . 1_455
N4 Fe1 N1 96.59(8) . .
N4 Fe1 O1 145.01(7) . .
N4 Fe1 O2 89.41(7) . .
N4 Fe1 O4 140.40(7) . 1_455
N4 Fe1 O6 84.74(8) . 2_666
O1 Fe1 O2 56.54(6) . .
O4 Fe1 O1 72.94(6) 1_455 .
O4 Fe1 O2 129.48(6) 1_455 .
O6 Fe1 N1 177.26(8) 2_666 .
O6 Fe1 O1 88.26(7) 2_666 .
O6 Fe1 O2 91.77(7) 2_666 .
O6 Fe1 O4 86.61(7) 2_666 1_455
O1 Fe2 O4 76.41(6) . 1_455
O1 Fe2 O5 112.43(7) . 2_666
O1 Fe2 O7 94.62(7) . 2_656
O1 Fe2 O8 153.36(7) . 2_656
O1 Fe2 O1W 88.42(8) . .
O4 Fe2 O7 95.02(8) 1_455 2_656
O5 Fe2 O4 88.78(7) 2_666 1_455
O5 Fe2 O7 152.78(7) 2_666 2_656
O5 Fe2 O8 94.16(7) 2_666 2_656
O5 Fe2 O1W 95.20(9) 2_666 .
O8 Fe2 O4 106.92(7) 2_656 1_455
O8 Fe2 O7 58.94(7) 2_656 2_656
O1W Fe2 O4 164.69(8) . 1_455
O1W Fe2 O7 88.20(10) . 2_656
O1W Fe2 O8 87.57(9) . 2_656
C23 N1 C24 104.3(2) . .
C23 N1 Fe1 117.54(17) . .
C24 N1 Fe1 136.62(19) . .
C23 N2 C25 106.2(2) . .
C23 N2 C26 123.2(2) . .
C25 N2 C26 130.6(2) . .
C29 N3 C32 127.6(2) . .
C31 N3 C29 106.6(2) . .
C31 N3 C32 125.7(2) . .
C30 N4 Fe1 122.46(16) . .
C31 N4 C30 106.0(2) . .
C31 N4 Fe1 125.07(18) . .
C9 N5 C13 118.6(2) . .
C1 O1 Fe1 92.69(14) . .
C1 O1 Fe2 153.65(16) . .
Fe2 O1 Fe1 96.93(6) . .
C1 O2 Fe1 88.36(14) . .
C5 O4 Fe1 97.72(15) . 1_655
C5 O4 Fe2 137.00(16) . 1_655
Fe2 O4 Fe1 95.32(6) 1_655 1_655
C22 O5 Fe2 119.81(15) . 2_666
C22 O6 Fe1 138.02(16) . 2_666
C21 O7 Fe2 87.57(15) . 2_656
C21 O8 Fe2 92.42(15) . 2_656
Fe2 O1W H1WA 95.0 . .
Fe2 O1W H1WB 115.8 . .
H1WA O1W H1WB 138.8 . .

loop_
_geom_bond_atom_site_label_1
_geom_bond_atom_site_label_2
_geom_bond_distance
_geom_bond_site_symmetry_2
C1 C2 1.499(3) .
C1 O1 1.284(3) .
C1 O2 1.236(3) .
C2 C3 1.387(3) .
C2 C8 1.396(3) .
C3 H3 0.9300 .
C3 C4 1.387(3) .
C4 C5 1.498(3) .
C4 C6 1.397(3) .
C5 O3 1.234(3) .
C5 O4 1.275(3) .
C6 H6 0.9300 .
C6 C7 1.394(3) .
C7 C8 1.395(3) .
C7 C9 1.490(3) .
C8 H8 0.9300 .
C9 C10 1.389(3) .
C9 N5 1.343(3) .
C10 H10 0.9300 .
C10 C11 1.378(4) .
C11 H11 0.9300 .
C11 C12 1.378(4) .
C12 H12 0.9300 .
C12 C13 1.389(3) .
C13 C15 1.495(3) .
C13 N5 1.349(3) .
C15 C16 1.399(3) .
C15 C20 1.392(3) .
C16 H16 0.9300 .
C16 C17 1.390(3) .
C17 C18 1.395(3) .
C17 C22 1.509(3) .
C18 H18 0.9300 .
C18 C19 1.391(3) .
C19 C20 1.392(3) .
C19 C21 1.500(3) .
C20 H20 0.9300 .
C21 O7 1.248(3) .
C21 O8 1.269(3) .
C22 O5 1.267(3) .
C22 O6 1.247(3) .
C23 H23 0.9300 .
C23 N1 1.306(3) .
C23 N2 1.340(3) .
C24 H24 0.9300 .
C24 C25 1.344(4) .
C24 N1 1.370(4) .
C25 H25 0.9300 .
C25 N2 1.373(4) .
C26 C27 1.380(4) .
C26 C28 1.380(4) 2_767
C26 N2 1.432(3) .
C27 H27 0.9300 .
C27 C28 1.385(4) .
C28 C26 1.380(4) 2_767
C28 H28 0.9300 .
C29 H29 0.9300 .
C29 C30 1.341(4) .
C29 N3 1.378(3) .
C30 H30 0.9300 .
C30 N4 1.378(3) .
C31 H31 0.9300 .
C31 N3 1.349(3) .
C31 N4 1.311(3) .
C32 C33 1.389(4) .
C32 C34 1.385(4) .
C32 N3 1.425(3) .
C33 H33 0.9300 .
C33 C34 1.375(4) 2_687
C34 C33 1.375(4) 2_687
C34 H34 0.9300 .
Fe1 N1 2.169(2) .
Fe1 N4 2.104(2) .
Fe1 O1 2.2468(17) .
Fe1 O2 2.3684(18) .
Fe1 O4 2.1922(17) 1_455
Fe1 O6 2.1335(18) 2_666
Fe2 O1 2.0763(16) .
Fe2 O4 2.1884(17) 1_455
Fe2 O5 2.0991(17) 2_666
Fe2 O7 2.2717(19) 2_656
Fe2 O8 2.1531(18) 2_656
Fe2 O1W 2.130(2) .
O4 Fe1 2.1922(17) 1_655
O4 Fe2 2.1884(17) 1_655
O5 Fe2 2.0990(17) 2_666
O6 Fe1 2.1335(18) 2_666
O7 Fe2 2.2717(19) 2_656
O8 Fe2 2.1530(18) 2_656
O1W H1WA 0.8812 .
O1W H1WB 0.8760 .
O2W O2WA 0.930(13) .
